data_4505530
loop_
_publ_author_name
'He, Kun-Huan'
'Song, Wei-Chao'
'Li, Yun-Wu'
'Chen, Yong-Qiang'
'Bu, Xian-He'

_publ_section_title
;
 A New 10-Connected Coordination Network with Pentanuclear Zinc Clusters
 as Secondary Building Units
;
_journal_issue 3
_journal_name_full 'Crystal Growth &amp; Design'
_journal_page_first 1064
_journal_paper_doi 10.1021/cg2014495
_journal_volume 12
_journal_year 2012
_chemical_formula_sum 'C76 H54 N8 O18 Zn5'
_chemical_formula_weight 1694.22
_chemical_name_systematic
; 
 ? 
;
_space_group_IT_number 14
_symmetry_cell_setting monoclinic
_symmetry_space_group_name_Hall '-P 2ybc'
_symmetry_space_group_name_H-M 'P 1 21/c 1'
_atom_sites_solution_hydrogens geom
_atom_sites_solution_primary direct
_atom_sites_solution_secondary difmap
_audit_creation_method SHELXL-97
_cell_angle_alpha 90.00
_cell_angle_beta 117.56(3)
_cell_angle_gamma 90.00
_cell_formula_units_Z 2
_cell_length_a 15.309(3)
_cell_length_b 15.799(3)
_cell_length_c 16.424(3)
_cell_measurement_temperature 293(2)
_cell_measurement_theta_max 25.0
_cell_measurement_theta_min 3.0
_cell_volume 3521.7(15)
_computing_cell_refinement PROCESS-AUTO
_computing_data_collection PROCESS-AUTO
_computing_data_reduction CrystalStructure
_computing_publication_material 'CrystalStructure 3.7.0'
_computing_structure_refinement 'SHELXL-97 (Sheldrick, 1997)'
_computing_structure_solution 'SHELXS-97 (Sheldrick, 1990)'
_diffrn_ambient_temperature 293(2)
_diffrn_measured_fraction_theta_full 0.998
_diffrn_measured_fraction_theta_max 0.998
_diffrn_measurement_device_type SCX-MINI
_diffrn_measurement_method multi-scan
_diffrn_radiation_monochromator graphite
_diffrn_radiation_source 'fine-focus sealed tube'
_diffrn_radiation_type MoK\a
_diffrn_radiation_wavelength 0.71073
_diffrn_reflns_av_R_equivalents 0.0682
_diffrn_reflns_av_sigmaI/netI 0.0509
_diffrn_reflns_limit_h_max 18
_diffrn_reflns_limit_h_min -18
_diffrn_reflns_limit_k_max 18
_diffrn_reflns_limit_k_min -18
_diffrn_reflns_limit_l_max 19
_diffrn_reflns_limit_l_min -19
_diffrn_reflns_number 29856
_diffrn_reflns_theta_full 25.00
_diffrn_reflns_theta_max 25.00
_diffrn_reflns_theta_min 3.00
_exptl_absorpt_coefficient_mu 1.758
_exptl_absorpt_correction_T_max 0.824
_exptl_absorpt_correction_T_min 0.742
_exptl_absorpt_correction_type multi-scan
_exptl_absorpt_process_details SADABS
_exptl_crystal_colour colorless
_exptl_crystal_density_diffrn 1.598
_exptl_crystal_density_method 'not measured'
_exptl_crystal_description block
_exptl_crystal_F_000 1720.0
_exptl_crystal_size_max 0.17
_exptl_crystal_size_mid 0.14
_exptl_crystal_size_min 0.11
_refine_diff_density_max 0.411
_refine_diff_density_min -0.313
_refine_diff_density_rms 0.074
_refine_ls_extinction_method none
_refine_ls_goodness_of_fit_ref 1.077
_refine_ls_hydrogen_treatment mixed
_refine_ls_matrix_type full
_refine_ls_number_parameters 487
_refine_ls_number_reflns 6194
_refine_ls_number_restraints 7
_refine_ls_restrained_S_all 1.081
_refine_ls_R_factor_all 0.0748
_refine_ls_R_factor_gt 0.0494
_refine_ls_shift/su_max 0.002
_refine_ls_shift/su_mean 0.000
_refine_ls_structure_factor_coef Fsqd
_refine_ls_weighting_details 'calc w=1/[\s^2^(Fo^2^)+(0.0274P)^2^+4.9990P] where P=(Fo^2^+2Fc^2^)/3'
_refine_ls_weighting_scheme calc
_refine_ls_wR_factor_gt 0.0860
_refine_ls_wR_factor_ref 0.0937
_reflns_number_gt 4782
_reflns_number_total 6194
_reflns_threshold_expression >2sigma(I)
_cod_data_source_file cg2014495_si_002.cif
_cod_data_source_block 1
_cod_original_cell_volume 3521.6(12)
_cod_original_sg_symbol_H-M P21/c
_cod_database_code 4505530

loop_
_symmetry_equiv_pos_as_xyz
'x, y, z'
'-x, y+1/2, -z+1/2'
'-x, -y, -z'
'x, -y-1/2, z-1/2'

loop_
_atom_site_label
_atom_site_type_symbol
_atom_site_fract_x
_atom_site_fract_y
_atom_site_fract_z
_atom_site_U_iso_or_equiv
_atom_site_adp_type
_atom_site_occupancy
_atom_site_symmetry_multiplicity
_atom_site_calc_flag
_atom_site_refinement_flags
N1 N 0.3224(2) 0.9996(2) 1.4574(2) 0.0266(8) Uani 1 1 d .
C38 C 0.3600(3) 1.0672(3) 1.4392(3) 0.0363(11) Uani 1 1 d .
H38 H 0.3517 1.1219 1.4553 0.044 Uiso 1 1 calc R
C37 C 0.3515(3) 0.9338(3) 1.4223(3) 0.0388(12) Uani 1 1 d .
H37 H 0.3362 0.8773 1.4250 0.047 Uiso 1 1 calc R
O3 O 0.1449(2) 0.58551(19) 0.9198(2) 0.0387(8) Uani 1 1 d .
O4 O 0.0091(2) 0.61213(16) 0.93306(18) 0.0272(7) Uani 1 1 d .
C6 C 0.0641(3) 0.6213(2) 0.8955(3) 0.0235(9) Uani 1 1 d .
O8 O 0.6565(2) 0.5654(2) 0.7435(2) 0.0451(9) Uani 1 1 d .
O7 O 0.6535(2) 0.5775(2) 0.8770(2) 0.0535(10) Uani 1 1 d .
C36 C 0.4057(4) 0.9629(3) 1.3833(3) 0.0449(13) Uani 1 1 d .
H36 H 0.4337 0.9307 1.3540 0.054 Uiso 1 1 calc R
N2 N 0.4118(3) 1.0480(3) 1.3945(2) 0.0357(9) Uani 1 1 d .
C35 C 0.4565(4) 1.1078(4) 1.3570(3) 0.0510(14) Uani 1 1 d .
H35A H 0.5190 1.0857 1.3650 0.061 Uiso 1 1 calc R
H35B H 0.4689 1.1610 1.3900 0.061 Uiso 1 1 calc R
C32 C 0.3893(3) 1.1228(3) 1.2563(3) 0.0403(12) Uani 1 1 d .
C33 C 0.3171(4) 1.1833(3) 1.2285(3) 0.0506(14) Uani 1 1 d .
H33 H 0.3112 1.2168 1.2722 0.061 Uiso 1 1 calc R
C34 C 0.2534(4) 1.1954(3) 1.1370(3) 0.0529(14) Uani 1 1 d .
H34 H 0.2046 1.2365 1.1197 0.063 Uiso 1 1 calc R
C31 C 0.3969(4) 1.0749(4) 1.1901(3) 0.0589(16) Uani 1 1 d .
H31 H 0.4459 1.0339 1.2078 0.071 Uiso 1 1 calc R
C30 C 0.3337(5) 1.0862(4) 1.0985(4) 0.075(2) Uani 1 1 d .
H30 H 0.3397 1.0525 1.0549 0.090 Uiso 1 1 calc R
C29 C 0.2613(4) 1.1475(4) 1.0711(3) 0.0569(16) Uani 1 1 d .
O2 O -0.1577(2) 0.88887(18) 0.5620(2) 0.0348(7) Uani 1 1 d .
Zn1 Zn 0.0000 1.0000 0.5000 0.01873(15) Uani 1 2 d S
Zn2 Zn 0.22930(4) 0.98375(3) 0.71110(3) 0.02657(13) Uani 1 1 d .
Zn3 Zn 0.22995(3) 1.00108(3) 0.51603(3) 0.02229(12) Uani 1 1 d .
O9 O 0.14974(19) 1.02031(15) 0.58538(17) 0.0212(6) Uani 1 1 d D
O1 O 0.0001(2) 0.92500(17) 0.60547(18) 0.0277(7) Uani 1 1 d .
O5 O 0.2826(2) 0.87043(18) 0.7264(2) 0.0382(8) Uani 1 1 d .
O6 O 0.3015(2) 0.89164(19) 0.6015(2) 0.0423(8) Uani 1 1 d .
C13 C 0.3140(3) 0.8503(3) 0.6693(3) 0.0302(10) Uani 1 1 d .
N4 N 0.1884(3) 1.0143(3) 0.8062(2) 0.0385(9) Uani 1 1 d .
C24 C 0.3895(3) 0.7218(2) 0.6260(3) 0.0276(10) Uani 1 1 d .
C19 C 0.4664(3) 0.6601(2) 0.6554(3) 0.0274(10) Uani 1 1 d .
C11 C 0.0650(3) 0.7430(3) 0.6116(3) 0.0354(11) Uani 1 1 d .
H11 H 0.0470 0.7863 0.5684 0.042 Uiso 1 1 calc R
C14 C 0.3794(3) 0.7725(2) 0.6935(3) 0.0259(9) Uani 1 1 d .
C18 C 0.6202(3) 0.5925(3) 0.7937(3) 0.0296(10) Uani 1 1 d .
C15 C 0.4393(3) 0.7578(3) 0.7848(3) 0.0310(10) Uani 1 1 d .
H15 H 0.4297 0.7881 0.8286 0.037 Uiso 1 1 calc R
C7 C 0.0639(3) 0.6800(2) 0.7474(3) 0.0238(9) Uani 1 1 d .
C4 C -0.0326(3) 0.7463(3) 0.8124(3) 0.0304(10) Uani 1 1 d .
H4 H -0.0548 0.7476 0.8564 0.036 Uiso 1 1 calc R
C2 C -0.0315(3) 0.8098(2) 0.6805(3) 0.0247(9) Uani 1 1 d .
C27 C 0.2145(4) 1.0863(3) 0.8523(3) 0.0475(13) Uani 1 1 d .
H27 H 0.2546 1.1263 0.8446 0.057 Uiso 1 1 calc R
C17 C 0.5308(3) 0.6504(2) 0.7519(3) 0.0268(10) Uani 1 1 d .
C20 C 0.4743(4) 0.6103(3) 0.5874(3) 0.0413(12) Uani 1 1 d .
H20 H 0.5241 0.5702 0.6052 0.050 Uiso 1 1 calc R
C3 C -0.0654(3) 0.8086(3) 0.7440(3) 0.0314(11) Uani 1 1 d .
H3 H -0.1104 0.8492 0.7419 0.038 Uiso 1 1 calc R
N3 N 0.1779(4) 1.0956(3) 0.9104(3) 0.0625(14) Uani 1 1 d .
C23 C 0.3243(3) 0.7297(3) 0.5306(3) 0.0362(11) Uani 1 1 d .
H23 H 0.2737 0.7693 0.5109 0.043 Uiso 1 1 calc R
C12 C 0.0333(3) 0.7459(2) 0.6802(3) 0.0235(9) Uani 1 1 d .
C1 C -0.0658(3) 0.8804(2) 0.6095(3) 0.0265(10) Uani 1 1 d .
C16 C 0.5145(3) 0.6979(3) 0.8129(3) 0.0320(10) Uani 1 1 d .
H16 H 0.5551 0.6901 0.8754 0.038 Uiso 1 1 calc R
C5 C 0.0306(3) 0.6838(2) 0.8165(3) 0.0221(9) Uani 1 1 d .
C8 C 0.1208(3) 0.6131(3) 0.7399(3) 0.0417(12) Uani 1 1 d .
H8 H 0.1393 0.5686 0.7816 0.050 Uiso 1 1 calc R
C21 C 0.4100(4) 0.6200(3) 0.4959(3) 0.0512(14) Uani 1 1 d .
H21 H 0.4166 0.5863 0.4526 0.061 Uiso 1 1 calc R
C9 C 0.1493(4) 0.6124(3) 0.6722(3) 0.0516(14) Uani 1 1 d .
H9 H 0.1876 0.5681 0.6691 0.062 Uiso 1 1 calc R
C22 C 0.3346(4) 0.6803(3) 0.4673(3) 0.0469(13) Uani 1 1 d .
H22 H 0.2914 0.6868 0.4052 0.056 Uiso 1 1 calc R
C10 C 0.1214(4) 0.6779(3) 0.6080(3) 0.0472(13) Uani 1 1 d .
H10 H 0.1414 0.6771 0.5624 0.057 Uiso 1 1 calc R
C28 C 0.1919(5) 1.1671(4) 0.9720(4) 0.086(2) Uani 1 1 d U
H28A H 0.1285 1.1835 0.9669 0.103 Uiso 1 1 calc R
H28B H 0.2175 1.2149 0.9526 0.103 Uiso 1 1 calc R
C25 C 0.1301(4) 0.9751(4) 0.8362(4) 0.0713(19) Uani 1 1 d .
H25 H 0.0993 0.9230 0.8163 0.086 Uiso 1 1 calc R
C26 C 0.1245(4) 1.0258(5) 0.9009(4) 0.078(2) Uani 1 1 d .
H26 H 0.0894 1.0138 0.9331 0.094 Uiso 1 1 calc R
H1 H 0.143(5) 1.0727(11) 0.592(5) 0.118 Uiso 1 1 d D

loop_
_atom_site_aniso_label
_atom_site_aniso_U_11
_atom_site_aniso_U_22
_atom_site_aniso_U_33
_atom_site_aniso_U_23
_atom_site_aniso_U_13
_atom_site_aniso_U_12
N1 0.0254(19) 0.0306(19) 0.0266(18) 0.0003(16) 0.0143(16) -0.0040(16)
C38 0.039(3) 0.040(3) 0.036(3) -0.003(2) 0.023(2) -0.008(2)
C37 0.049(3) 0.035(3) 0.042(3) 0.005(2) 0.029(3) 0.008(2)
O3 0.0279(18) 0.051(2) 0.0397(18) 0.0245(16) 0.0177(16) 0.0141(15)
O4 0.0337(18) 0.0250(15) 0.0284(15) 0.0077(12) 0.0189(14) 0.0021(13)
C6 0.027(3) 0.020(2) 0.024(2) 0.0024(17) 0.012(2) -0.0030(18)
O8 0.039(2) 0.065(2) 0.0352(18) 0.0109(16) 0.0205(17) 0.0272(17)
O7 0.050(2) 0.075(3) 0.040(2) 0.0285(18) 0.0243(18) 0.0404(19)
C36 0.051(3) 0.052(3) 0.047(3) 0.007(3) 0.036(3) 0.018(3)
N2 0.024(2) 0.059(3) 0.026(2) 0.0029(19) 0.0140(18) -0.0088(18)
C35 0.042(3) 0.079(4) 0.038(3) 0.008(3) 0.023(3) -0.017(3)
C32 0.038(3) 0.056(3) 0.035(3) 0.005(2) 0.023(2) -0.006(2)
C33 0.056(4) 0.070(4) 0.037(3) -0.007(3) 0.031(3) -0.002(3)
C34 0.057(4) 0.063(4) 0.045(3) -0.003(3) 0.029(3) 0.019(3)
C31 0.063(4) 0.068(4) 0.042(3) 0.010(3) 0.021(3) 0.032(3)
C30 0.101(5) 0.082(4) 0.037(3) 0.003(3) 0.028(3) 0.052(4)
C29 0.066(4) 0.076(4) 0.026(3) 0.004(3) 0.018(3) 0.034(3)
O2 0.0240(18) 0.0353(17) 0.0408(18) 0.0188(14) 0.0114(15) 0.0065(13)
Zn1 0.0174(3) 0.0214(3) 0.0168(3) -0.0005(3) 0.0074(3) -0.0014(3)
Zn2 0.0286(3) 0.0318(3) 0.0194(2) 0.0022(2) 0.0111(2) 0.0027(2)
Zn3 0.0201(2) 0.0273(3) 0.0201(2) 0.0006(2) 0.00992(19) -0.0015(2)
O9 0.0178(14) 0.0245(15) 0.0194(13) 0.0005(12) 0.0071(12) -0.0001(12)
O1 0.0291(17) 0.0290(16) 0.0251(15) 0.0087(13) 0.0126(14) -0.0013(13)
O5 0.041(2) 0.0403(19) 0.0379(18) 0.0109(15) 0.0222(17) 0.0157(15)
O6 0.052(2) 0.0406(19) 0.0414(19) 0.0204(16) 0.0272(17) 0.0230(16)
C13 0.024(2) 0.028(2) 0.036(3) 0.003(2) 0.011(2) 0.0021(18)
N4 0.035(2) 0.058(3) 0.0251(19) -0.0005(19) 0.0157(18) -0.001(2)
C24 0.026(2) 0.024(2) 0.033(2) 0.0063(19) 0.014(2) -0.0006(18)
C19 0.029(3) 0.026(2) 0.028(2) 0.0057(19) 0.013(2) -0.0004(18)
C11 0.040(3) 0.041(3) 0.031(3) 0.012(2) 0.021(2) 0.005(2)
C14 0.021(2) 0.025(2) 0.033(2) 0.0072(19) 0.014(2) 0.0014(18)
C18 0.025(2) 0.030(2) 0.037(3) 0.009(2) 0.017(2) 0.0046(19)
C15 0.031(3) 0.036(3) 0.028(2) 0.005(2) 0.015(2) 0.006(2)
C7 0.022(2) 0.024(2) 0.025(2) 0.0026(18) 0.011(2) 0.0004(17)
C4 0.034(3) 0.035(2) 0.032(2) 0.014(2) 0.024(2) 0.008(2)
C2 0.025(2) 0.027(2) 0.023(2) 0.0076(18) 0.011(2) 0.0013(18)
C27 0.059(4) 0.055(3) 0.033(3) -0.001(2) 0.025(3) 0.010(3)
C17 0.026(2) 0.024(2) 0.034(2) 0.0081(19) 0.017(2) 0.0035(18)
C20 0.044(3) 0.040(3) 0.038(3) 0.003(2) 0.017(3) 0.011(2)
C3 0.033(3) 0.030(2) 0.037(3) 0.013(2) 0.021(2) 0.013(2)
N3 0.063(3) 0.089(4) 0.030(2) 0.001(2) 0.017(2) 0.026(3)
C23 0.030(3) 0.039(3) 0.031(3) 0.007(2) 0.006(2) 0.006(2)
C12 0.024(2) 0.025(2) 0.021(2) 0.0004(17) 0.0107(19) -0.0013(18)
C1 0.037(3) 0.022(2) 0.022(2) 0.0019(18) 0.015(2) 0.002(2)
C16 0.030(3) 0.038(3) 0.027(2) 0.007(2) 0.011(2) 0.007(2)
C5 0.021(2) 0.021(2) 0.021(2) 0.0045(17) 0.0073(19) -0.0015(17)
C8 0.050(3) 0.042(3) 0.036(3) 0.013(2) 0.022(3) 0.020(2)
C21 0.062(4) 0.055(3) 0.034(3) -0.008(2) 0.020(3) 0.012(3)
C9 0.062(4) 0.056(3) 0.049(3) 0.011(3) 0.037(3) 0.032(3)
C22 0.055(4) 0.048(3) 0.028(3) -0.001(2) 0.010(3) 0.003(3)
C10 0.063(4) 0.056(3) 0.040(3) 0.007(2) 0.038(3) 0.018(3)
C28 0.110(5) 0.094(4) 0.043(3) -0.009(3) 0.027(3) 0.054(4)
C25 0.051(4) 0.119(5) 0.049(3) -0.012(4) 0.028(3) -0.031(4)
C26 0.055(4) 0.155(7) 0.040(3) -0.008(4) 0.033(3) -0.005(4)

loop_
_atom_type_symbol
_atom_type_description
_atom_type_scat_dispersion_real
_atom_type_scat_dispersion_imag
_atom_type_scat_source
C C 0.0033 0.0016 'International Tables Vol C Tables 4.2.6.8 and 6.1.1.4'
H H 0.0000 0.0000 'International Tables Vol C Tables 4.2.6.8 and 6.1.1.4'
N N 0.0061 0.0033 'International Tables Vol C Tables 4.2.6.8 and 6.1.1.4'
O O 0.0106 0.0060 'International Tables Vol C Tables 4.2.6.8 and 6.1.1.4'
Zn Zn 0.2839 1.4301 'International Tables Vol C Tables 4.2.6.8 and 6.1.1.4'

loop_
_geom_angle_atom_site_label_1
_geom_angle_atom_site_label_2
_geom_angle_atom_site_label_3
_geom_angle
_geom_angle_site_symmetry_1
_geom_angle_site_symmetry_3
C38 N1 C37 105.1(3) . .
C38 N1 Zn3 124.8(3) . 1_556
C37 N1 Zn3 129.9(3) . 1_556
N1 C38 N2 112.0(4) . .
C36 C37 N1 109.6(4) . .
C6 O3 Zn3 137.4(3) . 4_576
C6 O4 Zn1 124.6(2) . 2_546
O3 C6 O4 125.4(4) . .
O3 C6 C5 117.5(3) . .
O4 C6 C5 117.0(4) . .
C18 O8 Zn2 123.0(3) . 2_646
C18 O7 Zn3 139.0(3) . 2_646
C37 C36 N2 107.1(4) . .
C38 N2 C36 106.1(4) . .
C38 N2 C35 126.5(4) . .
C36 N2 C35 127.1(4) . .
N2 C35 C32 110.4(4) . .
C33 C32 C31 118.2(5) . .
C33 C32 C35 120.7(5) . .
C31 C32 C35 121.1(5) . .
C32 C33 C34 121.1(5) . .
C29 C34 C33 120.6(5) . .
C32 C31 C30 121.4(5) . .
C31 C30 C29 120.0(5) . .
C34 C29 C30 118.7(5) . .
C34 C29 C28 117.6(5) . .
C30 C29 C28 123.7(5) . .
C1 O2 Zn3 125.2(3) . 3_576
O9 Zn1 O9 180.000(1) 3_576 .
O9 Zn1 O1 87.20(10) 3_576 3_576
O9 Zn1 O1 92.80(11) . 3_576
O9 Zn1 O1 92.80(11) 3_576 .
O9 Zn1 O1 87.20(10) . .
O1 Zn1 O1 180.000(1) 3_576 .
O9 Zn1 O4 80.70(10) 3_576 4_575
O9 Zn1 O4 99.30(10) . 4_575
O1 Zn1 O4 91.08(11) 3_576 4_575
O1 Zn1 O4 88.92(11) . 4_575
O9 Zn1 O4 99.30(10) 3_576 2_556
O9 Zn1 O4 80.70(10) . 2_556
O1 Zn1 O4 88.92(11) 3_576 2_556
O1 Zn1 O4 91.08(11) . 2_556
O4 Zn1 O4 180.00(13) 4_575 2_556
O5 Zn2 O9 115.70(12) . .
O5 Zn2 N4 112.87(14) . .
O9 Zn2 N4 119.51(13) . .
O5 Zn2 O8 107.58(14) . 2_656
O9 Zn2 O8 102.31(12) . 2_656
N4 Zn2 O8 95.12(14) . 2_656
O3 Zn3 N1 87.75(12) 4_575 1_554
O3 Zn3 O9 101.44(11) 4_575 .
N1 Zn3 O9 170.51(12) 1_554 .
O3 Zn3 O2 96.50(13) 4_575 3_576
N1 Zn3 O2 90.36(12) 1_554 3_576
O9 Zn3 O2 86.30(11) . 3_576
O3 Zn3 O6 85.26(13) 4_575 .
N1 Zn3 O6 92.50(12) 1_554 .
O9 Zn3 O6 90.63(11) . .
O2 Zn3 O6 176.70(11) 3_576 .
O3 Zn3 O7 168.31(13) 4_575 2_656
N1 Zn3 O7 84.25(12) 1_554 2_656
O9 Zn3 O7 87.00(11) . 2_656
O2 Zn3 O7 92.07(13) 3_576 2_656
O6 Zn3 O7 86.59(14) . 2_656
Zn2 O9 Zn3 107.79(12) . .
Zn2 O9 Zn1 128.62(13) . .
Zn3 O9 Zn1 111.02(12) . .
C1 O1 Zn1 131.8(3) . .
C13 O5 Zn2 114.5(3) . .
C13 O6 Zn3 146.1(3) . .
O6 C13 O5 125.4(4) . .
O6 C13 C14 118.5(4) . .
O5 C13 C14 115.9(4) . .
C27 N4 C25 105.1(4) . .
C27 N4 Zn2 122.4(3) . .
C25 N4 Zn2 132.5(4) . .
C23 C24 C19 118.7(4) . .
C23 C24 C14 122.2(4) . .
C19 C24 C14 119.1(4) . .
C20 C19 C24 118.0(4) . .
C20 C19 C17 123.1(4) . .
C24 C19 C17 118.8(4) . .
C10 C11 C12 121.0(4) . .
C15 C14 C24 119.8(4) . .
C15 C14 C13 116.8(4) . .
C24 C14 C13 123.0(4) . .
O7 C18 O8 124.9(4) . .
O7 C18 C17 116.0(4) . .
O8 C18 C17 119.1(4) . .
C14 C15 C16 120.6(4) . .
C8 C7 C12 118.2(4) . .
C8 C7 C5 123.8(4) . .
C12 C7 C5 118.0(3) . .
C5 C4 C3 122.2(4) . .
C3 C2 C12 120.5(4) . .
C3 C2 C1 118.6(4) . .
C12 C2 C1 121.0(3) . .
N3 C27 N4 113.1(5) . .
C16 C17 C19 119.1(4) . .
C16 C17 C18 115.6(4) . .
C19 C17 C18 125.2(4) . .
C21 C20 C19 121.5(4) . .
C2 C3 C4 120.1(4) . .
C27 N3 C26 105.4(5) . .
C27 N3 C28 127.6(6) . .
C26 N3 C28 127.0(6) . .
C22 C23 C24 121.3(4) . .
C2 C12 C11 121.5(4) . .
C2 C12 C7 119.7(3) . .
C11 C12 C7 118.7(4) . .
O1 C1 O2 126.9(4) . .
O1 C1 C2 116.8(4) . .
O2 C1 C2 116.3(4) . .
C17 C16 C15 122.3(4) . .
C4 C5 C7 119.5(3) . .
C4 C5 C6 117.7(4) . .
C7 C5 C6 122.8(3) . .
C9 C8 C7 121.2(4) . .
C20 C21 C22 120.3(4) . .
C8 C9 C10 120.5(4) . .
C23 C22 C21 120.1(4) . .
C11 C10 C9 120.4(4) . .
N3 C28 C29 113.0(5) . .
N4 C25 C26 107.8(6) . .
N3 C26 C25 108.6(5) . .

loop_
_geom_bond_atom_site_label_1
_geom_bond_atom_site_label_2
_geom_bond_distance
_geom_bond_site_symmetry_2
N1 C38 1.312(5) .
N1 C37 1.359(5) .
N1 Zn3 2.048(3) 1_556
C38 N2 1.341(5) .
C37 C36 1.343(6) .
O3 C6 1.245(5) .
O3 Zn3 2.040(3) 4_576
O4 C6 1.262(5) .
O4 Zn1 2.123(3) 2_546
C6 C5 1.518(5) .
O8 C18 1.263(5) .
O8 Zn2 2.017(3) 2_646
O7 C18 1.242(5) .
O7 Zn3 2.196(3) 2_646
C36 N2 1.353(6) .
N2 C35 1.459(5) .
C35 C32 1.509(6) .
C32 C33 1.370(7) .
C32 C31 1.373(6) .
C33 C34 1.374(7) .
C34 C29 1.372(6) .
C31 C30 1.373(7) .
C30 C29 1.382(7) .
C29 C28 1.508(7) .
O2 C1 1.260(5) .
O2 Zn3 2.139(3) 3_576
Zn1 O9 2.086(3) 3_576
Zn1 O9 2.086(3) .
Zn1 O1 2.098(3) 3_576
Zn1 O1 2.098(3) .
Zn1 O4 2.123(3) 4_575
Zn1 O4 2.123(3) 2_556
Zn2 O5 1.935(3) .
Zn2 O9 1.937(3) .
Zn2 N4 1.993(4) .
Zn2 O8 2.017(3) 2_656
Zn3 O3 2.040(3) 4_575
Zn3 N1 2.048(3) 1_554
Zn3 O9 2.048(3) .
Zn3 O2 2.139(3) 3_576
Zn3 O6 2.176(3) .
Zn3 O7 2.196(3) 2_656
O1 C1 1.257(5) .
O5 C13 1.277(5) .
O6 C13 1.227(5) .
C13 C14 1.517(5) .
N4 C27 1.323(6) .
N4 C25 1.352(6) .
C24 C23 1.420(6) .
C24 C19 1.431(6) .
C24 C14 1.433(6) .
C19 C20 1.415(6) .
C19 C17 1.437(6) .
C11 C10 1.361(6) .
C11 C12 1.419(5) .
C14 C15 1.368(6) .
C18 C17 1.520(5) .
C15 C16 1.394(6) .
C7 C8 1.413(6) .
C7 C12 1.429(5) .
C7 C5 1.444(5) .
C4 C5 1.363(5) .
C4 C3 1.400(5) .
C2 C3 1.364(5) .
C2 C12 1.418(5) .
C2 C1 1.520(5) .
C27 N3 1.319(6) .
C17 C16 1.363(6) .
C20 C21 1.371(6) .
N3 C26 1.338(8) .
N3 C28 1.465(7) .
C23 C22 1.366(6) .
C8 C9 1.368(6) .
C21 C22 1.400(7) .
C9 C10 1.397(6) .
C25 C26 1.364(8) .
